data_7049260
loop_
_publ_author_name
'Huang, Shuang'
'Hong, Xi'
'Cui, He-Zhen'
'Zhou, Quan'
'Lin, Yue-Jian'
'Hou, Xiu-Feng'

_publ_section_title
;
 N-Methylation of ortho-substituted aromatic amines with methanol
 catalyzed by 2-arylbenzo[d]oxazole NHC-Ir(iii) complexes.
;
_journal_issue 15
_journal_name_full 'Dalton transactions (Cambridge, England : 2003)'
_journal_page_first 5072
_journal_page_last 5082
_journal_paper_doi 10.1039/c9dt00218a
_journal_volume 48
_journal_year 2019
_chemical_formula_sum 'C27.5 H34 Cl F6 Ir N O3 P'
_chemical_formula_weight 799.17
_space_group_crystal_system monoclinic
_space_group_IT_number 14
_space_group_name_Hall '-P 2yn'
_space_group_name_H-M_alt 'P 1 21/n 1'
_symmetry_space_group_name_Hall '-P 2yn'
_symmetry_space_group_name_H-M 'P 1 21/n 1'
_atom_sites_solution_hydrogens geom
_audit_creation_method SHELXL-2014/7
_audit_update_record
;
2018-12-27 deposited with the CCDC.
2019-02-05 downloaded from the CCDC.
;
_cell_angle_alpha 90
_cell_angle_beta 95.508(2)
_cell_angle_gamma 90
_cell_formula_units_Z 8
_cell_length_a 17.1859(9)
_cell_length_b 12.0306(5)
_cell_length_c 29.5949(16)
_cell_measurement_reflns_used 4069
_cell_measurement_temperature 173(2)
_cell_measurement_theta_max 29.28
_cell_measurement_theta_min 3.45
_cell_volume 6090.7(5)
_computing_cell_refinement 'Bruker SAINT'
_computing_data_collection 'Bruker APEX2'
_computing_data_reduction 'Bruker SAINT'
_computing_molecular_graphics 'Bruker SHELXTL'
_computing_publication_material 'Bruker SHELXTL'
_computing_structure_refinement 'SHELXL-2014/7 (Sheldrick, 2014)'
_computing_structure_solution 'SHELXS-97 (Sheldrick 2008)'
_diffrn_ambient_temperature 173(2)
_diffrn_measured_fraction_theta_full 0.997
_diffrn_measured_fraction_theta_max 0.996
_diffrn_measurement_device_type 'Bruker APEX-II CCD'
_diffrn_measurement_method '\f and \w scans'
_diffrn_radiation_type GaK\a
_diffrn_radiation_wavelength 1.34138
_diffrn_reflns_av_R_equivalents 0.0559
_diffrn_reflns_av_unetI/netI 0.0537
_diffrn_reflns_Laue_measured_fraction_full 0.997
_diffrn_reflns_Laue_measured_fraction_max 0.996
_diffrn_reflns_limit_h_max 22
_diffrn_reflns_limit_h_min -22
_diffrn_reflns_limit_k_max 13
_diffrn_reflns_limit_k_min -15
_diffrn_reflns_limit_l_max 37
_diffrn_reflns_limit_l_min -37
_diffrn_reflns_number 48562
_diffrn_reflns_point_group_measured_fraction_full 0.997
_diffrn_reflns_point_group_measured_fraction_max 0.996
_diffrn_reflns_theta_full 53.594
_diffrn_reflns_theta_max 59.419
_diffrn_reflns_theta_min 2.488
_exptl_absorpt_coefficient_mu 6.878
_exptl_absorpt_correction_T_max 0.581
_exptl_absorpt_correction_T_min 0.342
_exptl_absorpt_correction_type multi-scan
_exptl_absorpt_process_details sadabs
_exptl_crystal_colour yellow
_exptl_crystal_density_diffrn 1.743
_exptl_crystal_description block
_exptl_crystal_F_000 3144
_exptl_crystal_size_max 0.260
_exptl_crystal_size_mid 0.100
_exptl_crystal_size_min 0.070
_refine_diff_density_max 9.651
_refine_diff_density_min -4.097
_refine_diff_density_rms 0.403
_refine_ls_extinction_method none
_refine_ls_goodness_of_fit_ref 1.070
_refine_ls_hydrogen_treatment constr
_refine_ls_matrix_type full
_refine_ls_number_parameters 746
_refine_ls_number_reflns 13412
_refine_ls_number_restraints 54
_refine_ls_restrained_S_all 1.075
_refine_ls_R_factor_all 0.0877
_refine_ls_R_factor_gt 0.0834
_refine_ls_shift/su_max 0.004
_refine_ls_shift/su_mean 0.000
_refine_ls_structure_factor_coef Fsqd
_refine_ls_weighting_details 'w=1/[\s^2^(Fo^2^)+(0.1734P)^2^+9.4139P] where P=(Fo^2^+2Fc^2^)/3'
_refine_ls_weighting_scheme calc
_refine_ls_wR_factor_gt 0.2137
_refine_ls_wR_factor_ref 0.2208
_reflns_Friedel_coverage 0.000
_reflns_number_gt 12250
_reflns_number_total 13412
_reflns_threshold_expression 'I > 2\s(I)'
_cod_data_source_file c9dt00218a1.cif
_cod_data_source_block ga_70402c_a
_cod_depositor_comments 'Adding full bibliography for 7049259--7049262.cif.'
_cod_original_formula_sum 'C27.50 H34 Cl F6 Ir N O3 P'
_cod_database_code 7049260
_shelx_shelxl_version_number 2014/7
_shelx_space_group_comment
; 
The symmetry employed for this shelxl refinement is uniquely defined 
by the following loop, which should always be used as a source of 
symmetry information in preference to the above space-group names. 
They are only intended as comments. 
;
_shelx_estimated_absorpt_t_min 0.268
_shelx_estimated_absorpt_t_max 0.645

loop_
_space_group_symop_operation_xyz
'x, y, z'
'-x+1/2, y+1/2, -z+1/2'
'-x, -y, -z'
'x-1/2, -y-1/2, z-1/2'

loop_
_atom_site_label
_atom_site_type_symbol
_atom_site_fract_x
_atom_site_fract_y
_atom_site_fract_z
_atom_site_U_iso_or_equiv
_atom_site_adp_type
_atom_site_occupancy
_atom_site_site_symmetry_order
_atom_site_calc_flag
_atom_site_refinement_flags_posn
_atom_site_refinement_flags_adp
Ir1 Ir 0.76687(2) 0.64887(2) 0.63597(2) 0.02624(12) Uani 1 1 d . .
Ir2 Ir 0.65462(2) 0.74088(2) 0.43752(2) 0.02847(12) Uani 1 1 d . .
P1 P 0.46160(11) 0.68657(16) 0.56987(7) 0.0408(4) Uani 1 1 d . .
P2 P 0.67651(15) 0.07430(17) 0.66177(7) 0.0520(5) Uani 1 1 d . .
N1 N 0.8557(3) 0.6984(4) 0.59673(16) 0.0280(10) Uani 1 1 d . .
N2 N 0.7717(3) 0.6887(5) 0.44049(18) 0.0346(11) Uani 1 1 d . .
O1 O 0.9484(3) 0.6713(4) 0.54924(15) 0.0346(9) Uani 1 1 d . .
O2 O 0.7252(3) 0.5640(4) 0.57637(15) 0.0356(10) Uani 1 1 d . .
O3 O 0.6939(3) 0.7729(5) 0.60207(18) 0.0448(12) Uani 1 1 d . .
O4 O 0.9002(3) 0.7215(5) 0.44657(19) 0.0476(12) Uani 1 1 d . .
O5 O 0.6941(3) 0.8044(4) 0.50187(15) 0.0351(10) Uani 1 1 d . .
O6 O 0.6307(3) 0.6044(5) 0.47978(19) 0.0512(13) Uani 1 1 d . .
F1 F 0.3964(3) 0.6024(5) 0.5834(2) 0.0690(15) Uani 1 1 d . .
F2 F 0.5269(4) 0.7669(5) 0.5544(3) 0.0766(18) Uani 1 1 d . .
F3 F 0.4757(4) 0.6055(6) 0.5287(3) 0.089(2) Uani 1 1 d . .
F4 F 0.4437(6) 0.7675(6) 0.6086(3) 0.101(3) Uani 1 1 d . .
F5 F 0.3972(4) 0.7486(6) 0.5376(3) 0.093(2) Uani 1 1 d . .
F6 F 0.5271(4) 0.6252(7) 0.6007(3) 0.107(3) Uani 1 1 d . .
F7 F 0.7409(3) -0.0130(4) 0.64835(18) 0.0607(13) Uani 1 1 d . .
F8 F 0.6130(5) 0.1611(5) 0.6751(2) 0.083(2) Uani 1 1 d . .
F9 F 0.6615(5) 0.0046(7) 0.7055(2) 0.093(2) Uani 1 1 d . .
F10 F 0.6969(7) 0.1501(8) 0.6215(3) 0.141(5) Uani 1 1 d . U
F11 F 0.7440(5) 0.1361(7) 0.6932(3) 0.104(3) Uani 1 1 d . U
F12 F 0.6146(5) 0.0097(10) 0.6318(4) 0.149(5) Uani 1 1 d . U
C1 C 0.9125(4) 0.7848(5) 0.6038(2) 0.0288(11) Uani 1 1 d . .
C2 C 0.9169(4) 0.8740(6) 0.6330(2) 0.0332(13) Uani 1 1 d . .
H2 H 0.8773 0.8882 0.6525 0.040 Uiso 1 1 calc R U
C3 C 0.9829(4) 0.9431(5) 0.6326(2) 0.0347(13) Uani 1 1 d . .
C4 C 1.0382(4) 0.9222(6) 0.6023(2) 0.0405(15) Uani 1 1 d . .
H4 H 1.0821 0.9702 0.6023 0.049 Uiso 1 1 calc R U
C5 C 1.0316(4) 0.8334(6) 0.5718(3) 0.0415(16) Uani 1 1 d . .
H5 H 1.0684 0.8211 0.5503 0.050 Uiso 1 1 calc R U
C6 C 0.9687(4) 0.7654(5) 0.5749(2) 0.0345(13) Uani 1 1 d . .
C7 C 0.8806(4) 0.6358(5) 0.5646(2) 0.0304(12) Uani 1 1 d . .
C8 C 0.8468(4) 0.5352(5) 0.5447(2) 0.0337(13) Uani 1 1 d . .
C9 C 0.7707(4) 0.5031(5) 0.55330(19) 0.0304(12) Uani 1 1 d . .
C10 C 0.7397(4) 0.4047(6) 0.5321(2) 0.0392(14) Uani 1 1 d . .
H10 H 0.6891 0.3797 0.5378 0.047 Uiso 1 1 calc R U
C11 C 0.7827(6) 0.3452(6) 0.5035(3) 0.0496(19) Uani 1 1 d . .
H11 H 0.7607 0.2803 0.4892 0.059 Uiso 1 1 calc R U
C12 C 0.8564(6) 0.3777(8) 0.4954(4) 0.062(2) Uani 1 1 d . .
H12 H 0.8853 0.3351 0.4757 0.074 Uiso 1 1 calc R U
C13 C 0.8881(5) 0.4711(7) 0.5154(3) 0.0490(18) Uani 1 1 d . .
H13 H 0.9392 0.4933 0.5095 0.059 Uiso 1 1 calc R U
C14 C 0.9936(5) 1.0448(6) 0.6647(3) 0.0449(16) Uani 1 1 d . .
C15 C 0.9791(15) 1.0086(16) 0.7122(4) 0.140(8) Uani 1 1 d . U
H15A H 1.0128 0.9451 0.7213 0.210 Uiso 1 1 calc R U
H15B H 0.9242 0.9869 0.7126 0.210 Uiso 1 1 calc R U
H15C H 0.9909 1.0702 0.7334 0.210 Uiso 1 1 calc R U
C16 C 1.0755(9) 1.0817(19) 0.6718(8) 0.154(9) Uani 1 1 d . U
H16A H 1.1096 1.0170 0.6777 0.230 Uiso 1 1 calc R U
H16B H 1.0819 1.1324 0.6978 0.230 Uiso 1 1 calc R U
H16C H 1.0895 1.1203 0.6446 0.230 Uiso 1 1 calc R U
C17 C 0.9412(17) 1.1311(14) 0.6481(8) 0.199(12) Uani 1 1 d . U
H17A H 0.9564 1.2011 0.6633 0.299 Uiso 1 1 calc R U
H17B H 0.8878 1.1116 0.6542 0.299 Uiso 1 1 calc R U
H17C H 0.9433 1.1395 0.6153 0.299 Uiso 1 1 calc R U
C18 C 0.7092(4) 0.6457(5) 0.6971(2) 0.0346(14) Uani 1 1 d . .
C19 C 0.7150(4) 0.5369(6) 0.6808(2) 0.0358(14) Uani 1 1 d . .
C20 C 0.7980(4) 0.5096(6) 0.6802(2) 0.0367(14) Uani 1 1 d . .
C21 C 0.8409(4) 0.6052(6) 0.6972(2) 0.0375(14) Uani 1 1 d . .
C22 C 0.7868(4) 0.6898(6) 0.70670(19) 0.0378(14) Uani 1 1 d . .
C23 C 0.6350(5) 0.7067(8) 0.7045(3) 0.055(2) Uani 1 1 d . .
H23A H 0.5903 0.6676 0.6888 0.082 Uiso 1 1 calc R U
H23B H 0.6375 0.7824 0.6925 0.082 Uiso 1 1 calc R U
H23C H 0.6290 0.7098 0.7371 0.082 Uiso 1 1 calc R U
C24 C 0.6491(5) 0.4603(7) 0.6653(3) 0.052(2) Uani 1 1 d . .
H24A H 0.6231 0.4355 0.6916 0.079 Uiso 1 1 calc R U
H24B H 0.6697 0.3956 0.6502 0.079 Uiso 1 1 calc R U
H24C H 0.6115 0.4995 0.6440 0.079 Uiso 1 1 calc R U
C25 C 0.8307(6) 0.4010(7) 0.6668(4) 0.061(2) Uani 1 1 d . .
H25A H 0.8833 0.4123 0.6575 0.092 Uiso 1 1 calc R U
H25B H 0.7969 0.3694 0.6415 0.092 Uiso 1 1 calc R U
H25C H 0.8332 0.3498 0.6927 0.092 Uiso 1 1 calc R U
C26 C 0.9280(5) 0.6145(9) 0.7048(3) 0.057(2) Uani 1 1 d . .
H26A H 0.9443 0.6132 0.7374 0.085 Uiso 1 1 calc R U
H26B H 0.9448 0.6844 0.6918 0.085 Uiso 1 1 calc R U
H26C H 0.9520 0.5519 0.6901 0.085 Uiso 1 1 calc R U
C27 C 0.8065(6) 0.7983(8) 0.7304(2) 0.056(2) Uani 1 1 d . .
H27A H 0.8094 0.7872 0.7634 0.084 Uiso 1 1 calc R U
H27B H 0.7659 0.8532 0.7213 0.084 Uiso 1 1 calc R U
H27C H 0.8571 0.8251 0.7221 0.084 Uiso 1 1 calc R U
C28 C 0.8067(4) 0.6066(6) 0.4156(2) 0.0404(15) Uani 1 1 d . .
C29 C 0.7755(5) 0.5167(7) 0.3899(3) 0.0433(15) Uani 1 1 d . .
H29 H 0.7212 0.5003 0.3877 0.052 Uiso 1 1 calc R U
C30 C 0.8276(5) 0.4517(6) 0.3675(3) 0.0458(17) Uani 1 1 d . .
C31 C 0.9074(5) 0.4768(8) 0.3729(3) 0.058(2) Uani 1 1 d . .
H31 H 0.9419 0.4308 0.3580 0.069 Uiso 1 1 calc R U
C32 C 0.9394(5) 0.5646(8) 0.3989(3) 0.055(2) Uani 1 1 d . .
H32 H 0.9939 0.5795 0.4020 0.066 Uiso 1 1 calc R U
C33 C 0.8865(5) 0.6291(7) 0.4198(3) 0.0476(17) Uani 1 1 d . .
C34 C 0.8292(4) 0.7546(6) 0.4579(2) 0.0388(15) Uani 1 1 d . .
C35 C 0.8240(4) 0.8523(6) 0.4850(2) 0.0388(15) Uani 1 1 d . .
C36 C 0.7539(4) 0.8735(6) 0.5057(2) 0.0351(13) Uani 1 1 d . .
C37 C 0.7504(4) 0.9703(6) 0.5315(2) 0.0392(14) Uani 1 1 d . .
H37 H 0.7035 0.9876 0.5446 0.047 Uiso 1 1 calc R U
C38 C 0.8139(5) 1.0421(7) 0.5385(3) 0.0490(18) Uani 1 1 d . .
H38 H 0.8107 1.1052 0.5575 0.059 Uiso 1 1 calc R U
C39 C 0.8818(5) 1.0225(7) 0.5180(3) 0.0470(17) Uani 1 1 d . .
H39 H 0.9242 1.0733 0.5217 0.056 Uiso 1 1 calc R U
C40 C 0.8869(4) 0.9260(7) 0.4915(3) 0.0460(16) Uani 1 1 d . .
H40 H 0.9336 0.9108 0.4780 0.055 Uiso 1 1 calc R U
C41 C 0.7959(6) 0.3544(7) 0.3383(3) 0.057(2) Uani 1 1 d . .
C42 C 0.7615(7) 0.2665(9) 0.3687(4) 0.070(3) Uani 1 1 d . .
H42A H 0.7434 0.2022 0.3502 0.105 Uiso 1 1 calc R U
H42B H 0.7174 0.2987 0.3829 0.105 Uiso 1 1 calc R U
H42C H 0.8018 0.2426 0.3924 0.105 Uiso 1 1 calc R U
C43 C 0.7295(8) 0.3950(10) 0.3043(4) 0.084(4) Uani 1 1 d . .
H43A H 0.7462 0.4620 0.2891 0.125 Uiso 1 1 calc R U
H43B H 0.6837 0.4123 0.3203 0.125 Uiso 1 1 calc R U
H43C H 0.7161 0.3368 0.2817 0.125 Uiso 1 1 calc R U
C44 C 0.8572(6) 0.3006(8) 0.3117(4) 0.064(2) Uani 1 1 d . .
H44A H 0.8753 0.3546 0.2902 0.096 Uiso 1 1 calc R U
H44B H 0.8343 0.2363 0.2950 0.096 Uiso 1 1 calc R U
H44C H 0.9014 0.2761 0.3327 0.096 Uiso 1 1 calc R U
C45 C 0.5696(4) 0.8687(6) 0.4215(2) 0.0369(14) Uani 1 1 d . .
C46 C 0.6378(5) 0.8919(6) 0.3989(2) 0.0414(15) Uani 1 1 d . .
C47 C 0.6483(5) 0.8015(7) 0.3690(2) 0.0419(15) Uani 1 1 d . .
C48 C 0.5876(4) 0.7203(6) 0.3732(2) 0.0388(14) Uani 1 1 d . .
C49 C 0.5374(4) 0.7634(6) 0.4055(2) 0.0363(14) Uani 1 1 d . .
C50 C 0.5355(6) 0.9418(7) 0.4554(3) 0.055(2) Uani 1 1 d . .
H50A H 0.5737 0.9988 0.4660 0.082 Uiso 1 1 calc R U
H50B H 0.5224 0.8970 0.4812 0.082 Uiso 1 1 calc R U
H50C H 0.4882 0.9776 0.4411 0.082 Uiso 1 1 calc R U
C51 C 0.6845(7) 0.9963(7) 0.4041(3) 0.063(3) Uani 1 1 d . .
H51A H 0.7390 0.9804 0.3993 0.095 Uiso 1 1 calc R U
H51B H 0.6821 1.0261 0.4348 0.095 Uiso 1 1 calc R U
H51C H 0.6631 1.0510 0.3817 0.095 Uiso 1 1 calc R U
C52 C 0.7116(6) 0.7902(9) 0.3378(3) 0.059(2) Uani 1 1 d . .
H52A H 0.7248 0.7114 0.3347 0.088 Uiso 1 1 calc R U
H52B H 0.7581 0.8311 0.3503 0.088 Uiso 1 1 calc R U
H52C H 0.6933 0.8205 0.3079 0.088 Uiso 1 1 calc R U
C53 C 0.5700(5) 0.6210(7) 0.3437(3) 0.0499(18) Uani 1 1 d . .
H53A H 0.5341 0.6421 0.3174 0.075 Uiso 1 1 calc R U
H53B H 0.5456 0.5634 0.3611 0.075 Uiso 1 1 calc R U
H53C H 0.6186 0.5922 0.3334 0.075 Uiso 1 1 calc R U
C54 C 0.4667(4) 0.7067(9) 0.4199(3) 0.0520(19) Uani 1 1 d . .
H54A H 0.4204 0.7316 0.4007 0.078 Uiso 1 1 calc R U
H54B H 0.4608 0.7252 0.4516 0.078 Uiso 1 1 calc R U
H54C H 0.4726 0.6261 0.4168 0.078 Uiso 1 1 calc R U
C55 C 0.5287(10) 0.0951(14) 0.2946(4) 0.101(5) Uani 1 1 d . U
H55A H 0.5436 0.1409 0.3219 0.122 Uiso 1 1 calc R U
H55B H 0.4757 0.0648 0.2970 0.122 Uiso 1 1 calc R U
Cl1 Cl 0.5286(4) 0.1769(5) 0.2459(2) 0.147(2) Uani 1 1 d . U
Cl2 Cl 0.5919(6) -0.0084(6) 0.2919(2) 0.226(5) Uani 1 1 d . U

loop_
_atom_site_aniso_label
_atom_site_aniso_U_11
_atom_site_aniso_U_22
_atom_site_aniso_U_33
_atom_site_aniso_U_23
_atom_site_aniso_U_13
_atom_site_aniso_U_12
Ir1 0.03104(18) 0.02696(18) 0.02155(17) 0.00073(8) 0.00680(12) -0.00078(8)
Ir2 0.03116(19) 0.02947(18) 0.02543(18) 0.00166(9) 0.00608(12) 0.00041(9)
P1 0.0404(9) 0.0349(9) 0.0471(10) 0.0005(7) 0.0036(7) -0.0008(7)
P2 0.0822(15) 0.0377(10) 0.0365(9) -0.0047(7) 0.0075(9) 0.0145(10)
N1 0.035(2) 0.027(2) 0.023(2) -0.0003(18) 0.0057(19) 0.001(2)
N2 0.036(3) 0.036(3) 0.033(3) 0.001(2) 0.009(2) 0.000(2)
O1 0.038(2) 0.035(2) 0.033(2) -0.0054(18) 0.0141(18) -0.0018(19)
O2 0.034(2) 0.041(3) 0.032(2) -0.0092(18) 0.0044(18) -0.0025(19)
O3 0.053(3) 0.042(3) 0.040(3) 0.004(2) 0.011(2) 0.009(2)
O4 0.033(2) 0.065(3) 0.046(3) 0.002(3) 0.012(2) -0.004(2)
O5 0.040(2) 0.039(3) 0.027(2) -0.0004(18) 0.0078(17) -0.014(2)
O6 0.054(3) 0.050(3) 0.048(3) 0.007(2) -0.001(2) -0.008(3)
F1 0.070(3) 0.058(3) 0.085(4) -0.003(3) 0.036(3) -0.016(3)
F2 0.056(3) 0.062(3) 0.112(5) 0.016(3) 0.010(3) -0.018(3)
F3 0.099(5) 0.079(4) 0.098(5) -0.033(4) 0.054(4) -0.026(4)
F4 0.126(7) 0.082(5) 0.098(5) -0.049(4) 0.031(5) -0.020(4)
F5 0.071(4) 0.083(5) 0.119(6) 0.026(4) -0.021(4) 0.011(3)
F6 0.076(4) 0.111(6) 0.130(7) 0.062(5) -0.015(4) 0.016(4)
F7 0.080(3) 0.045(3) 0.056(3) -0.016(2) 0.002(3) 0.016(2)
F8 0.118(5) 0.068(4) 0.066(4) 0.005(3) 0.026(4) 0.046(4)
F9 0.120(6) 0.092(5) 0.073(4) 0.028(4) 0.028(4) 0.031(4)
F10 0.202(11) 0.123(7) 0.111(6) 0.069(6) 0.086(7) 0.096(7)
F11 0.116(6) 0.086(5) 0.113(6) -0.059(4) 0.025(5) -0.016(4)
F12 0.084(5) 0.184(9) 0.167(8) -0.134(8) -0.044(5) 0.028(5)
C1 0.034(3) 0.026(3) 0.028(3) 0.001(2) 0.009(2) -0.002(2)
C2 0.038(3) 0.035(3) 0.028(3) -0.002(2) 0.011(2) 0.001(3)
C3 0.039(3) 0.027(3) 0.038(3) 0.001(2) 0.006(3) -0.003(2)
C4 0.045(4) 0.035(3) 0.043(4) -0.001(3) 0.012(3) -0.008(3)
C5 0.039(3) 0.042(4) 0.047(4) -0.007(3) 0.021(3) -0.007(3)
C6 0.042(3) 0.032(3) 0.030(3) -0.002(2) 0.007(3) -0.002(3)
C7 0.033(3) 0.035(3) 0.024(3) 0.002(2) 0.003(2) 0.006(2)
C8 0.039(3) 0.033(3) 0.030(3) -0.003(2) 0.007(2) 0.005(3)
C9 0.042(3) 0.025(3) 0.024(3) 0.001(2) 0.004(2) 0.004(2)
C10 0.047(4) 0.031(3) 0.039(3) -0.005(3) 0.001(3) 0.000(3)
C11 0.064(5) 0.031(4) 0.052(4) -0.013(3) 0.004(4) 0.002(3)
C12 0.059(5) 0.050(5) 0.079(6) -0.033(5) 0.022(5) 0.005(4)
C13 0.046(4) 0.053(5) 0.050(4) -0.017(4) 0.015(3) 0.002(3)
C14 0.049(4) 0.036(4) 0.052(4) -0.012(3) 0.012(3) -0.009(3)
C15 0.24(2) 0.128(13) 0.059(7) -0.023(8) 0.045(10) -0.094(14)
C16 0.078(8) 0.173(16) 0.211(19) -0.148(15) 0.023(10) -0.028(10)
C17 0.29(3) 0.080(10) 0.195(19) -0.086(12) -0.135(18) 0.087(13)
C18 0.040(3) 0.038(3) 0.028(3) 0.005(2) 0.012(3) 0.002(3)
C19 0.038(3) 0.039(3) 0.031(3) 0.012(3) 0.005(2) -0.003(3)
C20 0.041(3) 0.034(3) 0.035(3) 0.011(3) 0.001(3) 0.003(3)
C21 0.042(3) 0.045(4) 0.025(3) 0.008(3) 0.003(2) -0.002(3)
C22 0.047(4) 0.050(4) 0.016(2) 0.002(3) 0.005(2) -0.003(3)
C23 0.058(5) 0.062(5) 0.049(4) 0.010(4) 0.026(4) 0.020(4)
C24 0.054(4) 0.049(5) 0.053(4) 0.019(4) -0.002(4) -0.014(4)
C25 0.071(6) 0.038(4) 0.076(6) 0.015(4) 0.015(5) 0.015(4)
C26 0.044(4) 0.075(6) 0.051(4) 0.023(4) 0.001(3) 0.002(4)
C27 0.093(7) 0.050(5) 0.028(3) -0.004(3) 0.011(4) -0.011(5)
C28 0.042(3) 0.040(4) 0.042(3) 0.007(3) 0.017(3) 0.005(3)
C29 0.045(4) 0.046(4) 0.041(4) 0.002(3) 0.013(3) 0.006(3)
C30 0.049(4) 0.042(4) 0.048(4) 0.008(3) 0.017(3) 0.007(3)
C31 0.051(4) 0.065(6) 0.061(5) 0.001(4) 0.023(4) 0.015(4)
C32 0.038(4) 0.066(5) 0.064(5) 0.002(4) 0.021(4) 0.006(4)
C33 0.039(4) 0.050(4) 0.056(5) 0.006(4) 0.015(3) 0.003(3)
C34 0.035(3) 0.052(4) 0.031(3) 0.007(3) 0.006(3) -0.001(3)
C35 0.038(3) 0.044(4) 0.035(3) 0.008(3) 0.006(3) -0.006(3)
C36 0.042(3) 0.039(3) 0.024(3) 0.008(2) 0.003(2) -0.007(3)
C37 0.046(4) 0.042(4) 0.029(3) 0.003(3) 0.002(3) -0.007(3)
C38 0.067(5) 0.043(4) 0.035(3) 0.001(3) -0.001(3) -0.014(4)
C39 0.047(4) 0.047(4) 0.045(4) 0.006(3) 0.000(3) -0.017(3)
C40 0.041(4) 0.053(4) 0.045(4) 0.007(3) 0.008(3) -0.007(3)
C41 0.067(6) 0.048(5) 0.057(5) -0.002(4) 0.020(4) 0.007(4)
C42 0.078(7) 0.056(6) 0.080(7) 0.000(5) 0.031(6) -0.003(5)
C43 0.091(8) 0.064(7) 0.091(8) -0.029(6) -0.015(7) 0.020(6)
C44 0.077(6) 0.050(5) 0.069(6) -0.008(4) 0.029(5) 0.009(4)
C45 0.042(3) 0.039(3) 0.029(3) 0.000(2) -0.004(3) 0.005(3)
C46 0.062(4) 0.025(3) 0.036(3) 0.011(3) 0.002(3) 0.005(3)
C47 0.052(4) 0.044(4) 0.030(3) 0.011(3) 0.006(3) -0.002(3)
C48 0.047(4) 0.038(3) 0.030(3) 0.001(3) 0.002(3) 0.003(3)
C49 0.039(3) 0.039(4) 0.030(3) 0.007(2) -0.001(3) 0.007(3)
C50 0.070(5) 0.048(5) 0.046(4) -0.005(3) 0.003(4) 0.025(4)
C51 0.087(6) 0.037(4) 0.061(5) 0.021(4) -0.017(5) -0.016(4)
C52 0.069(5) 0.065(5) 0.045(4) 0.014(4) 0.027(4) -0.002(4)
C53 0.065(5) 0.041(4) 0.042(4) -0.007(3) -0.006(4) -0.002(4)
C54 0.036(4) 0.070(6) 0.049(4) 0.007(4) 0.000(3) 0.007(4)
C55 0.113(10) 0.119(10) 0.071(7) -0.031(7) 0.000(7) 0.043(8)
Cl1 0.161(4) 0.130(4) 0.151(4) 0.075(3) 0.028(4) 0.042(3)
Cl2 0.346(10) 0.176(6) 0.131(4) -0.046(4) -0.104(5) 0.177(7)

loop_
_atom_type_symbol
_atom_type_description
_atom_type_scat_dispersion_real
_atom_type_scat_dispersion_imag
_atom_type_scat_source
C C 0.0137 0.0067 'International Tables Vol C Tables 4.2.6.8 and 6.1.1.4'
H H 0.0000 0.0000 'International Tables Vol C Tables 4.2.6.8 and 6.1.1.4'
Cl Cl 0.3281 0.5435 'International Tables Vol C Tables 4.2.6.8 and 6.1.1.4'
F F 0.0583 0.0400 'International Tables Vol C Tables 4.2.6.8 and 6.1.1.4'
Ir Ir -5.7005 5.2682 'International Tables Vol C Tables 4.2.6.8 and 6.1.1.4'
N N 0.0241 0.0134 'International Tables Vol C Tables 4.2.6.8 and 6.1.1.4'
O O 0.0389 0.0241 'International Tables Vol C Tables 4.2.6.8 and 6.1.1.4'
P P 0.2543 0.3332 'International Tables Vol C Tables 4.2.6.8 and 6.1.1.4'

loop_
_geom_angle_atom_site_label_1
_geom_angle_atom_site_label_2
_geom_angle_atom_site_label_3
_geom_angle
N1 Ir1 O2 83.15(19)
N1 Ir1 O3 88.1(2)
O2 Ir1 O3 78.9(2)
N1 Ir1 C19 153.1(2)
O2 Ir1 C19 94.9(2)
O3 Ir1 C19 118.0(2)
N1 Ir1 C18 153.4(2)
O2 Ir1 C18 123.4(2)
O3 Ir1 C18 96.3(2)
C19 Ir1 C18 38.2(3)
N1 Ir1 C22 114.8(2)
O2 Ir1 C22 159.9(2)
O3 Ir1 C22 109.2(3)
C19 Ir1 C22 65.0(3)
C18 Ir1 C22 39.2(3)
N1 Ir1 C20 113.9(2)
O2 Ir1 C20 100.1(2)
O3 Ir1 C20 157.8(2)
C19 Ir1 C20 39.8(3)
C18 Ir1 C20 65.4(3)
C22 Ir1 C20 65.2(3)
N1 Ir1 C21 97.5(2)
O2 Ir1 C21 134.9(2)
O3 Ir1 C21 146.1(3)
C19 Ir1 C21 65.1(3)
C18 Ir1 C21 64.8(3)
C22 Ir1 C21 38.5(3)
C20 Ir1 C21 38.5(3)
N2 Ir2 O5 81.1(2)
N2 Ir2 O6 89.0(2)
O5 Ir2 O6 79.2(2)
N2 Ir2 C45 148.6(3)
O5 Ir2 C45 95.4(2)
O6 Ir2 C45 121.2(3)
N2 Ir2 C48 115.7(3)
O5 Ir2 C48 161.1(2)
O6 Ir2 C48 108.4(3)
C45 Ir2 C48 65.8(3)
N2 Ir2 C47 95.9(3)
O5 Ir2 C47 135.6(3)
O6 Ir2 C47 145.3(3)
C45 Ir2 C47 64.9(3)
C48 Ir2 C47 39.3(3)
N2 Ir2 C46 110.7(3)
O5 Ir2 C46 100.9(2)
O6 Ir2 C46 160.1(3)
C45 Ir2 C46 39.0(3)
C48 Ir2 C46 66.0(3)
C47 Ir2 C46 38.7(3)
N2 Ir2 C49 154.8(2)
O5 Ir2 C49 124.0(2)
O6 Ir2 C49 97.5(2)
C45 Ir2 C49 39.2(3)
C48 Ir2 C49 39.2(3)
C47 Ir2 C49 65.3(3)
C46 Ir2 C49 65.7(3)
F4 P1 F6 92.7(6)
F4 P1 F5 88.4(5)
F6 P1 F5 178.3(5)
F4 P1 F2 91.6(4)
F6 P1 F2 88.1(4)
F5 P1 F2 90.7(4)
F4 P1 F1 91.1(4)
F6 P1 F1 92.2(4)
F5 P1 F1 89.1(4)
F2 P1 F1 177.3(4)
F4 P1 F3 176.9(5)
F6 P1 F3 90.2(5)
F5 P1 F3 88.6(5)
F2 P1 F3 89.3(4)
F1 P1 F3 88.1(3)
F12 P2 F10 92.8(8)
F12 P2 F9 92.7(7)
F10 P2 F9 174.6(7)
F12 P2 F8 91.3(5)
F10 P2 F8 90.9(4)
F9 P2 F8 88.6(4)
F12 P2 F11 177.0(5)
F10 P2 F11 88.2(7)
F9 P2 F11 86.4(5)
F8 P2 F11 91.6(4)
F12 P2 F7 89.0(4)
F10 P2 F7 89.0(4)
F9 P2 F7 91.5(4)
F8 P2 F7 179.8(5)
F11 P2 F7 88.2(4)
C7 N1 C1 105.0(5)
C7 N1 Ir1 122.9(4)
C1 N1 Ir1 130.7(4)
C34 N2 C28 106.5(6)
C34 N2 Ir2 120.7(5)
C28 N2 Ir2 130.2(5)
C7 O1 C6 104.5(5)
C9 O2 Ir1 122.4(4)
C34 O4 C33 105.8(6)
C36 O5 Ir2 119.2(4)
C6 C1 C2 121.7(6)
C6 C1 N1 107.3(5)
C2 C1 N1 131.0(6)
C1 C2 C3 116.9(6)
C1 C2 H2 121.5
C3 C2 H2 121.5
C4 C3 C2 119.9(6)
C4 C3 C14 119.3(6)
C2 C3 C14 120.8(6)
C3 C4 C5 122.5(6)
C3 C4 H4 118.7
C5 C4 H4 118.7
C6 C5 C4 115.5(6)
C6 C5 H5 122.2
C4 C5 H5 122.2
C5 C6 C1 123.3(6)
C5 C6 O1 127.6(6)
C1 C6 O1 109.0(6)
N1 C7 O1 114.2(6)
N1 C7 C8 129.1(6)
O1 C7 C8 116.7(5)
C13 C8 C9 119.6(6)
C13 C8 C7 120.4(6)
C9 C8 C7 119.9(6)
O2 C9 C8 123.4(6)
O2 C9 C10 118.7(6)
C8 C9 C10 117.6(6)
C11 C10 C9 120.3(7)
C11 C10 H10 119.8
C9 C10 H10 119.8
C12 C11 C10 121.4(7)
C12 C11 H11 119.3
C10 C11 H11 119.3
C13 C12 C11 119.8(7)
C13 C12 H12 120.1
C11 C12 H12 120.1
C12 C13 C8 121.2(8)
C12 C13 H13 119.4
C8 C13 H13 119.4
C17 C14 C16 113.1(17)
C17 C14 C15 111.9(18)
C16 C14 C15 101.3(14)
C17 C14 C3 109.1(9)
C16 C14 C3 112.5(8)
C15 C14 C3 108.7(8)
C14 C15 H15A 109.5
C14 C15 H15B 109.5
H15A C15 H15B 109.5
C14 C15 H15C 109.5
H15A C15 H15C 109.5
H15B C15 H15C 109.5
C14 C16 H16A 109.5
C14 C16 H16B 109.5
H16A C16 H16B 109.5
C14 C16 H16C 109.5
H16A C16 H16C 109.5
H16B C16 H16C 109.5
C14 C17 H17A 109.5
C14 C17 H17B 109.5
H17A C17 H17B 109.5
C14 C17 H17C 109.5
H17A C17 H17C 109.5
H17B C17 H17C 109.5
C19 C18 C22 108.5(6)
C19 C18 C23 126.5(7)
C22 C18 C23 125.0(7)
C19 C18 Ir1 70.9(4)
C22 C18 Ir1 70.5(3)
C23 C18 Ir1 125.5(5)
C18 C19 C20 108.3(6)
C18 C19 C24 127.2(7)
C20 C19 C24 124.5(7)
C18 C19 Ir1 71.0(4)
C20 C19 Ir1 70.7(3)
C24 C19 Ir1 123.0(5)
C21 C20 C19 106.5(6)
C21 C20 C25 127.2(7)
C19 C20 C25 126.2(7)
C21 C20 Ir1 71.3(4)
C19 C20 Ir1 69.4(3)
C25 C20 Ir1 126.6(6)
C22 C21 C20 108.6(6)
C22 C21 C26 125.4(8)
C20 C21 C26 125.9(7)
C22 C21 Ir1 69.6(4)
C20 C21 Ir1 70.2(4)
C26 C21 Ir1 127.1(5)
C21 C22 C18 107.9(6)
C21 C22 C27 126.1(7)
C18 C22 C27 125.1(7)
C21 C22 Ir1 71.9(4)
C18 C22 Ir1 70.4(4)
C27 C22 Ir1 131.5(5)
C18 C23 H23A 109.5
C18 C23 H23B 109.5
H23A C23 H23B 109.5
C18 C23 H23C 109.5
H23A C23 H23C 109.5
H23B C23 H23C 109.5
C19 C24 H24A 109.5
C19 C24 H24B 109.5
H24A C24 H24B 109.5
C19 C24 H24C 109.5
H24A C24 H24C 109.5
H24B C24 H24C 109.5
C20 C25 H25A 109.5
C20 C25 H25B 109.5
H25A C25 H25B 109.5
C20 C25 H25C 109.5
H25A C25 H25C 109.5
H25B C25 H25C 109.5
C21 C26 H26A 109.5
C21 C26 H26B 109.5
H26A C26 H26B 109.5
C21 C26 H26C 109.5
H26A C26 H26C 109.5
H26B C26 H26C 109.5
C22 C27 H27A 109.5
C22 C27 H27B 109.5
H27A C27 H27B 109.5
C22 C27 H27C 109.5
H27A C27 H27C 109.5
H27B C27 H27C 109.5
C33 C28 C29 121.5(7)
C33 C28 N2 106.5(7)
C29 C28 N2 132.0(7)
C28 C29 C30 117.3(7)
C28 C29 H29 121.3
C30 C29 H29 121.3
C31 C30 C29 119.3(8)
C31 C30 C41 121.6(7)
C29 C30 C41 119.0(8)
C32 C31 C30 124.0(8)
C32 C31 H31 118.0
C30 C31 H31 118.0
C33 C32 C31 115.6(8)
C33 C32 H32 122.2
C31 C32 H32 122.2
O4 C33 C32 129.0(8)
O4 C33 C28 108.8(7)
C32 C33 C28 122.2(8)
N2 C34 O4 112.4(6)
N2 C34 C35 128.5(7)
O4 C34 C35 119.1(7)
C40 C35 C36 120.1(7)
C40 C35 C34 120.6(7)
C36 C35 C34 119.2(6)
O5 C36 C37 120.0(6)
O5 C36 C35 122.3(6)
C37 C36 C35 117.7(6)
C38 C37 C36 121.7(7)
C38 C37 H37 119.2
C36 C37 H37 119.2
C39 C38 C37 120.7(8)
C39 C38 H38 119.7
C37 C38 H38 119.7
C38 C39 C40 118.9(7)
C38 C39 H39 120.5
C40 C39 H39 120.5
C35 C40 C39 120.8(7)
C35 C40 H40 119.6
C39 C40 H40 119.6
C44 C41 C30 113.1(8)
C44 C41 C43 107.8(9)
C30 C41 C43 109.4(7)
C44 C41 C42 109.5(8)
C30 C41 C42 109.4(8)
C43 C41 C42 107.4(10)
C41 C42 H42A 109.5
C41 C42 H42B 109.5
H42A C42 H42B 109.5
C41 C42 H42C 109.5
H42A C42 H42C 109.5
H42B C42 H42C 109.5
C41 C43 H43A 109.5
C41 C43 H43B 109.5
H43A C43 H43B 109.5
C41 C43 H43C 109.5
H43A C43 H43C 109.5
H43B C43 H43C 109.5
C41 C44 H44A 109.5
C41 C44 H44B 109.5
H44A C44 H44B 109.5
C41 C44 H44C 109.5
H44A C44 H44C 109.5
H44B C44 H44C 109.5
C46 C45 C49 108.8(6)
C46 C45 C50 126.1(7)
C49 C45 C50 125.1(7)
C46 C45 Ir2 70.8(4)
C49 C45 Ir2 71.0(4)
C50 C45 Ir2 125.3(5)
C47 C46 C45 107.4(6)
C47 C46 C51 127.5(8)
C45 C46 C51 125.0(8)
C47 C46 Ir2 70.5(4)
C45 C46 Ir2 70.2(4)
C51 C46 Ir2 127.9(6)
C46 C47 C48 109.2(6)
C46 C47 C52 126.5(7)
C48 C47 C52 124.3(7)
C46 C47 Ir2 70.8(4)
C48 C47 Ir2 70.2(4)
C52 C47 Ir2 125.3(6)
C47 C48 C49 107.2(6)
C47 C48 C53 126.9(7)
C49 C48 C53 125.0(7)
C47 C48 Ir2 70.5(4)
C49 C48 Ir2 71.0(4)
C53 C48 Ir2 132.3(5)
C45 C49 C48 107.4(6)
C45 C49 C54 127.2(7)
C48 C49 C54 125.4(7)
C45 C49 Ir2 69.8(4)
C48 C49 Ir2 69.8(4)
C54 C49 Ir2 124.6(5)
C45 C50 H50A 109.5
C45 C50 H50B 109.5
H50A C50 H50B 109.5
C45 C50 H50C 109.5
H50A C50 H50C 109.5
H50B C50 H50C 109.5
C46 C51 H51A 109.5
C46 C51 H51B 109.5
H51A C51 H51B 109.5
C46 C51 H51C 109.5
H51A C51 H51C 109.5
H51B C51 H51C 109.5
C47 C52 H52A 109.5
C47 C52 H52B 109.5
H52A C52 H52B 109.5
C47 C52 H52C 109.5
H52A C52 H52C 109.5
H52B C52 H52C 109.5
C48 C53 H53A 109.5
C48 C53 H53B 109.5
H53A C53 H53B 109.5
C48 C53 H53C 109.5
H53A C53 H53C 109.5
H53B C53 H53C 109.5
C49 C54 H54A 109.5
C49 C54 H54B 109.5
H54A C54 H54B 109.5
C49 C54 H54C 109.5
H54A C54 H54C 109.5
H54B C54 H54C 109.5
Cl2 C55 Cl1 109.4(8)
Cl2 C55 H55A 109.8
Cl1 C55 H55A 109.8
Cl2 C55 H55B 109.8
Cl1 C55 H55B 109.8
H55A C55 H55B 108.2

loop_
_geom_bond_atom_site_label_1
_geom_bond_atom_site_label_2
_geom_bond_distance
Ir1 N1 2.092(5)
Ir1 O2 2.103(4)
Ir1 O3 2.137(5)
Ir1 C19 2.143(6)
Ir1 C18 2.144(6)
Ir1 C22 2.146(6)
Ir1 C20 2.161(6)
Ir1 C21 2.176(6)
Ir2 N2 2.101(5)
Ir2 O5 2.103(4)
Ir2 O6 2.128(6)
Ir2 C45 2.143(7)
Ir2 C48 2.144(7)
Ir2 C47 2.147(7)
Ir2 C46 2.151(6)
Ir2 C49 2.159(7)
P1 F4 1.557(7)
P1 F6 1.565(7)
P1 F5 1.578(7)
P1 F2 1.582(6)
P1 F1 1.590(5)
P1 F3 1.598(6)
P2 F12 1.531(7)
P2 F10 1.567(8)
P2 F9 1.583(7)
P2 F8 1.587(6)
P2 F11 1.599(9)
P2 F7 1.603(5)
N1 C7 1.315(8)
N1 C1 1.426(8)
N2 C34 1.331(10)
N2 C28 1.403(9)
O1 C7 1.361(8)
O1 C6 1.388(8)
O2 C9 1.311(8)
O4 C34 1.357(9)
O4 C33 1.372(11)
O5 C36 1.317(8)
C1 C6 1.371(9)
C1 C2 1.375(9)
C2 C3 1.407(9)
C2 H2 0.9500
C3 C4 1.392(10)
C3 C14 1.549(9)
C4 C5 1.395(10)
C4 H4 0.9500
C5 C6 1.366(10)
C5 H5 0.9500
C7 C8 1.444(9)
C8 C13 1.402(9)
C8 C9 1.410(9)
C9 C10 1.418(9)
C10 C11 1.375(11)
C10 H10 0.9500
C11 C12 1.369(13)
C11 H11 0.9500
C12 C13 1.360(12)
C12 H12 0.9500
C13 H13 0.9500
C14 C17 1.431(19)
C14 C16 1.471(16)
C14 C15 1.514(15)
C15 H15A 0.9800
C15 H15B 0.9800
C15 H15C 0.9800
C16 H16A 0.9800
C16 H16B 0.9800
C16 H16C 0.9800
C17 H17A 0.9800
C17 H17B 0.9800
C17 H17C 0.9800
C18 C19 1.402(10)
C18 C22 1.438(10)
C18 C23 1.506(10)
C19 C20 1.467(9)
C19 C24 1.497(11)
C20 C21 1.431(10)
C20 C25 1.490(11)
C21 C22 1.425(11)
C21 C26 1.496(11)
C22 C27 1.505(11)
C23 H23A 0.9800
C23 H23B 0.9800
C23 H23C 0.9800
C24 H24A 0.9800
C24 H24B 0.9800
C24 H24C 0.9800
C25 H25A 0.9800
C25 H25B 0.9800
C25 H25C 0.9800
C26 H26A 0.9800
C26 H26B 0.9800
C26 H26C 0.9800
C27 H27A 0.9800
C27 H27B 0.9800
C27 H27C 0.9800
C28 C33 1.392(11)
C28 C29 1.399(12)
C29 C30 1.402(10)
C29 H29 0.9500
C30 C31 1.399(12)
C30 C41 1.525(13)
C31 C32 1.387(14)
C31 H31 0.9500
C32 C33 1.386(11)
C32 H32 0.9500
C34 C35 1.430(11)
C35 C40 1.398(10)
C35 C36 1.426(10)
C36 C37 1.397(10)
C37 C38 1.392(11)
C37 H37 0.9500
C38 C39 1.386(13)
C38 H38 0.9500
C39 C40 1.407(12)
C39 H39 0.9500
C40 H40 0.9500
C41 C44 1.520(12)
C41 C43 1.527(16)
C41 C42 1.543(13)
C42 H42A 0.9800
C42 H42B 0.9800
C42 H42C 0.9800
C43 H43A 0.9800
C43 H43B 0.9800
C43 H43C 0.9800
C44 H44A 0.9800
C44 H44B 0.9800
C44 H44C 0.9800
C45 C46 1.432(11)
C45 C49 1.444(10)
C45 C50 1.494(10)
C46 C47 1.425(11)
C46 C51 1.490(11)
C47 C48 1.443(11)
C47 C52 1.500(11)
C48 C49 1.445(10)
C48 C53 1.492(10)
C49 C54 1.490(11)
C50 H50A 0.9800
C50 H50B 0.9800
C50 H50C 0.9800
C51 H51A 0.9800
C51 H51B 0.9800
C51 H51C 0.9800
C52 H52A 0.9800
C52 H52B 0.9800
C52 H52C 0.9800
C53 H53A 0.9800
C53 H53B 0.9800
C53 H53C 0.9800
C54 H54A 0.9800
C54 H54B 0.9800
C54 H54C 0.9800
C55 Cl2 1.659(14)
C55 Cl1 1.746(17)
C55 H55A 0.9900
C55 H55B 0.9900

loop_
_geom_torsion_atom_site_label_1
_geom_torsion_atom_site_label_2
_geom_torsion_atom_site_label_3
_geom_torsion_atom_site_label_4
_geom_torsion
C7 N1 C1 C6 -0.8(7)
Ir1 N1 C1 C6 165.1(5)
C7 N1 C1 C2 179.7(7)
Ir1 N1 C1 C2 -14.4(10)
C6 C1 C2 C3 -1.5(10)
N1 C1 C2 C3 178.0(6)
C1 C2 C3 C4 2.6(10)
C1 C2 C3 C14 -179.2(6)
C2 C3 C4 C5 -0.6(11)
C14 C3 C4 C5 -178.8(7)
C3 C4 C5 C6 -2.5(12)
C4 C5 C6 C1 3.7(12)
C4 C5 C6 O1 -179.4(7)
C2 C1 C6 C5 -1.8(11)
N1 C1 C6 C5 178.6(7)
C2 C1 C6 O1 -179.2(6)
N1 C1 C6 O1 1.3(7)
C7 O1 C6 C5 -178.5(8)
C7 O1 C6 C1 -1.3(7)
C1 N1 C7 O1 0.0(7)
Ir1 N1 C7 O1 -167.3(4)
C1 N1 C7 C8 178.6(6)
Ir1 N1 C7 C8 11.3(9)
C6 O1 C7 N1 0.8(7)
C6 O1 C7 C8 -178.0(6)
N1 C7 C8 C13 -170.5(7)
O1 C7 C8 C13 8.1(9)
N1 C7 C8 C9 11.7(10)
O1 C7 C8 C9 -169.7(6)
Ir1 O2 C9 C8 -42.0(8)
Ir1 O2 C9 C10 144.2(5)
C13 C8 C9 O2 -172.8(7)
C7 C8 C9 O2 5.0(9)
C13 C8 C9 C10 1.0(10)
C7 C8 C9 C10 178.8(6)
O2 C9 C10 C11 172.7(7)
C8 C9 C10 C11 -1.4(10)
C9 C10 C11 C12 1.3(13)
C10 C11 C12 C13 -0.7(16)
C11 C12 C13 C8 0.2(16)
C9 C8 C13 C12 -0.4(13)
C7 C8 C13 C12 -178.3(8)
C4 C3 C14 C17 103.8(17)
C2 C3 C14 C17 -74.4(17)
C4 C3 C14 C16 -22.6(16)
C2 C3 C14 C16 159.2(14)
C4 C3 C14 C15 -134.0(12)
C2 C3 C14 C15 47.8(14)
C22 C18 C19 C20 0.5(7)
C23 C18 C19 C20 -178.2(6)
Ir1 C18 C19 C20 61.2(4)
C22 C18 C19 C24 -178.2(6)
C23 C18 C19 C24 3.1(11)
Ir1 C18 C19 C24 -117.5(7)
C22 C18 C19 Ir1 -60.7(4)
C23 C18 C19 Ir1 120.6(7)
C18 C19 C20 C21 0.7(7)
C24 C19 C20 C21 179.5(6)
Ir1 C19 C20 C21 62.0(4)
C18 C19 C20 C25 177.7(7)
C24 C19 C20 C25 -3.6(11)
Ir1 C19 C20 C25 -121.0(7)
C18 C19 C20 Ir1 -61.3(4)
C24 C19 C20 Ir1 117.4(6)
C19 C20 C21 C22 -1.6(7)
C25 C20 C21 C22 -178.6(7)
Ir1 C20 C21 C22 59.2(4)
C19 C20 C21 C26 177.1(6)
C25 C20 C21 C26 0.2(11)
Ir1 C20 C21 C26 -122.1(7)
C19 C20 C21 Ir1 -60.8(4)
C25 C20 C21 Ir1 122.3(8)
C20 C21 C22 C18 2.0(7)
C26 C21 C22 C18 -176.8(6)
Ir1 C21 C22 C18 61.5(4)
C20 C21 C22 C27 171.9(6)
C26 C21 C22 C27 -6.9(11)
Ir1 C21 C22 C27 -128.6(7)
C20 C21 C22 Ir1 -59.5(4)
C26 C21 C22 Ir1 121.7(7)
C19 C18 C22 C21 -1.5(7)
C23 C18 C22 C21 177.2(6)
Ir1 C18 C22 C21 -62.5(4)
C19 C18 C22 C27 -171.6(6)
C23 C18 C22 C27 7.2(10)
Ir1 C18 C22 C27 127.5(7)
C19 C18 C22 Ir1 61.0(4)
C23 C18 C22 Ir1 -120.3(7)
C34 N2 C28 C33 0.1(8)
Ir2 N2 C28 C33 161.3(5)
C34 N2 C28 C29 -179.4(8)
Ir2 N2 C28 C29 -18.1(11)
C33 C28 C29 C30 -1.7(11)
N2 C28 C29 C30 177.7(7)
C28 C29 C30 C31 2.1(11)
C28 C29 C30 C41 -178.7(7)
C29 C30 C31 C32 -1.2(14)
C41 C30 C31 C32 179.6(9)
C30 C31 C32 C33 -0.2(14)
C34 O4 C33 C32 179.0(9)
C34 O4 C33 C28 -0.5(8)
C31 C32 C33 O4 -178.7(8)
C31 C32 C33 C28 0.7(13)
C29 C28 C33 O4 179.8(7)
N2 C28 C33 O4 0.2(8)
C29 C28 C33 C32 0.3(13)
N2 C28 C33 C32 -179.2(8)
C28 N2 C34 O4 -0.4(8)
Ir2 N2 C34 O4 -163.8(4)
C28 N2 C34 C35 178.2(7)
Ir2 N2 C34 C35 14.8(10)
C33 O4 C34 N2 0.5(8)
C33 O4 C34 C35 -178.2(7)
N2 C34 C35 C40 -164.7(7)
O4 C34 C35 C40 13.9(10)
N2 C34 C35 C36 15.7(11)
O4 C34 C35 C36 -165.8(6)
Ir2 O5 C36 C37 134.2(5)
Ir2 O5 C36 C35 -47.2(8)
C40 C35 C36 O5 -177.5(6)
C34 C35 C36 O5 2.1(10)
C40 C35 C36 C37 1.1(10)
C34 C35 C36 C37 -179.2(6)
O5 C36 C37 C38 176.2(6)
C35 C36 C37 C38 -2.4(10)
C36 C37 C38 C39 3.4(11)
C37 C38 C39 C40 -2.8(12)
C36 C35 C40 C39 -0.7(11)
C34 C35 C40 C39 179.6(7)
C38 C39 C40 C35 1.5(12)
C31 C30 C41 C44 -7.9(12)
C29 C30 C41 C44 172.9(8)
C31 C30 C41 C43 -128.0(10)
C29 C30 C41 C43 52.8(11)
C31 C30 C41 C42 114.5(10)
C29 C30 C41 C42 -64.7(11)
C49 C45 C46 C47 -0.1(8)
C50 C45 C46 C47 -178.8(7)
Ir2 C45 C46 C47 61.0(5)
C49 C45 C46 C51 175.8(7)
C50 C45 C46 C51 -2.8(11)
Ir2 C45 C46 C51 -123.0(7)
C49 C45 C46 Ir2 -61.2(5)
C50 C45 C46 Ir2 120.2(7)
C45 C46 C47 C48 -0.9(8)
C51 C46 C47 C48 -176.7(7)
Ir2 C46 C47 C48 59.9(5)
C45 C46 C47 C52 179.0(7)
C51 C46 C47 C52 3.2(13)
Ir2 C46 C47 C52 -120.2(8)
C45 C46 C47 Ir2 -60.8(5)
C51 C46 C47 Ir2 123.3(8)
C46 C47 C48 C49 1.6(8)
C52 C47 C48 C49 -178.3(7)
Ir2 C47 C48 C49 61.9(5)
C46 C47 C48 C53 171.0(7)
C52 C47 C48 C53 -9.0(12)
Ir2 C47 C48 C53 -128.8(8)
C46 C47 C48 Ir2 -60.3(5)
C52 C47 C48 Ir2 119.8(8)
C46 C45 C49 C48 1.1(7)
C50 C45 C49 C48 179.8(7)
Ir2 C45 C49 C48 -59.9(5)
C46 C45 C49 C54 179.8(7)
C50 C45 C49 C54 -1.6(11)
Ir2 C45 C49 C54 118.7(7)
C46 C45 C49 Ir2 61.0(5)
C50 C45 C49 Ir2 -120.3(7)
C47 C48 C49 C45 -1.6(8)
C53 C48 C49 C45 -171.3(7)
Ir2 C48 C49 C45 59.9(5)
C47 C48 C49 C54 179.7(7)
C53 C48 C49 C54 10.0(11)
Ir2 C48 C49 C54 -118.8(7)
C47 C48 C49 Ir2 -61.5(5)
C53 C48 C49 Ir2 128.8(7)
